data_7131606
loop_
_publ_author_name
'Penasa, Roberto'
'Begato, Federico'
'Licini, Giulia'
'Wurst, Klaus'
'Abbate, Sergio'
'Longhi, Giovanna'
'Zonta, Cristiano'

_publ_section_title
;
 Fluorescence detected circular dichroism (FDCD) of a stereodynamic probe.
;
_journal_issue 44
_journal_name_full 'Chemical communications (Cambridge, England)'
_journal_page_first 6714
_journal_page_last 6717
_journal_paper_doi 10.1039/d3cc01249b
_journal_volume 59
_journal_year 2023
_chemical_absolute_configuration ad
_chemical_formula_sum 'C88 H86 Cl3 N9 O18 Zn2'
_chemical_formula_weight 1794.74
_space_group_crystal_system triclinic
_space_group_IT_number 1
_space_group_name_Hall 'P 1'
_space_group_name_H-M_alt 'P 1'
_atom_sites_solution_hydrogens mixed
_audit_creation_method SHELXL-2014/7
_audit_update_record
;
2022-08-07 deposited with the CCDC.	2023-05-04 downloaded from the CCDC.
;
_cell_angle_alpha 77.7324(8)
_cell_angle_beta 71.3068(14)
_cell_angle_gamma 68.6923(13)
_cell_formula_units_Z 1
_cell_length_a 11.0621(6)
_cell_length_b 13.6834(7)
_cell_length_c 15.7489(8)
_cell_measurement_reflns_used 9454
_cell_measurement_temperature 183(2)
_cell_measurement_theta_max 25.5
_cell_measurement_theta_min 2.7
_cell_volume 2091.27(19)
_computing_cell_refinement 'Bruker SAINT-V 8.34A'
_computing_data_collection 'Bruker Apex III'
_computing_data_reduction 'Bruker SAINT-V 8.34A'
_computing_structure_refinement 'SHELXL-2014/7 (Sheldrick, 2014)'
_computing_structure_solution 'SHELXTL-XT-2014/4 (Bruker AXS, 2014)'
_diffrn_ambient_temperature 183(2)
_diffrn_detector_area_resol_mean 10.4
_diffrn_measured_fraction_theta_full 0.999
_diffrn_measured_fraction_theta_max 0.993
_diffrn_measurement_device_type 'Bruker D8 QUEST PHOTON 100'
_diffrn_measurement_method '\f and \w scans'
_diffrn_radiation_monochromator 'multi layered optics'
_diffrn_radiation_type MoK\a
_diffrn_radiation_wavelength 0.71073
_diffrn_reflns_av_unetI/netI 0.0670
_diffrn_reflns_Laue_measured_fraction_full 0.999
_diffrn_reflns_Laue_measured_fraction_max 0.993
_diffrn_reflns_limit_h_max 11
_diffrn_reflns_limit_h_min -13
_diffrn_reflns_limit_k_max 16
_diffrn_reflns_limit_k_min -16
_diffrn_reflns_limit_l_max 18
_diffrn_reflns_limit_l_min -19
_diffrn_reflns_number 34921
_diffrn_reflns_point_group_measured_fraction_full 0.866
_diffrn_reflns_point_group_measured_fraction_max 0.855
_diffrn_reflns_theta_full 25.242
_diffrn_reflns_theta_max 25.507
_diffrn_reflns_theta_min 2.051
_diffrn_source 'Incoatec Microfocus'
_exptl_absorpt_coefficient_mu 0.745
_exptl_absorpt_correction_T_max 0.887
_exptl_absorpt_correction_T_min 0.682
_exptl_absorpt_correction_type multi-scan
_exptl_absorpt_process_details 'TWINABS V. 2012/1)'
_exptl_crystal_colour colourless
_exptl_crystal_density_diffrn 1.425
_exptl_crystal_description prism
_exptl_crystal_F_000 932
_exptl_crystal_size_max 0.380
_exptl_crystal_size_mid 0.190
_exptl_crystal_size_min 0.050
_refine_diff_density_max 0.552
_refine_diff_density_min -0.610
_refine_diff_density_rms 0.054
_refine_ls_abs_structure_details
;
 Classical Flack method preferred over Parsons because s.u. lower.
;
_refine_ls_abs_structure_Flack -0.006(5)
_refine_ls_extinction_method none
_refine_ls_goodness_of_fit_ref 1.034
_refine_ls_hydrogen_treatment mixed
_refine_ls_matrix_type full
_refine_ls_number_parameters 1091
_refine_ls_number_reflns 34921
_refine_ls_number_restraints 4
_refine_ls_restrained_S_all 1.034
_refine_ls_R_factor_all 0.0468
_refine_ls_R_factor_gt 0.0418
_refine_ls_shift/su_max 0.000
_refine_ls_shift/su_mean 0.000
_refine_ls_structure_factor_coef Fsqd
_refine_ls_weighting_details 'w=1/[\s^2^(Fo^2^)+(0.0551P)^2^+0.2902P] where P=(Fo^2^+2Fc^2^)/3'
_refine_ls_weighting_scheme calc
_refine_ls_wR_factor_gt 0.0977
_refine_ls_wR_factor_ref 0.1007
_reflns_Friedel_coverage 0.722
_reflns_Friedel_fraction_full 0.733
_reflns_Friedel_fraction_max 0.717
_reflns_number_gt 32708
_reflns_number_total 34921
_reflns_threshold_expression 'I > 2\s(I)'
_cod_data_source_file d3cc01249b2.cif
_cod_data_source_block R-2-1
_cod_depositor_comments 'Adding full bibliography for 7131606.cif.'
_cod_database_code 7131606
_shelx_shelxl_version_number 2014/7
_shelx_space_group_comment
;
The symmetry employed for this shelxl refinement is uniquely defined
by the following loop, which should always be used as a source of
symmetry information in preference to the above space-group names.
They are only intended as comments.
;
_shelx_estimated_absorpt_t_min 0.765
_shelx_estimated_absorpt_t_max 0.964

loop_
_space_group_symop_operation_xyz
'x, y, z'

loop_
_atom_site_label
_atom_site_type_symbol
_atom_site_fract_x
_atom_site_fract_y
_atom_site_fract_z
_atom_site_U_iso_or_equiv
_atom_site_adp_type
_atom_site_occupancy
_atom_site_site_symmetry_order
_atom_site_calc_flag
_atom_site_refinement_flags_posn
_atom_site_refinement_flags_adp
_atom_site_refinement_flags_occupancy
_atom_site_disorder_assembly
_atom_site_disorder_group
Zn1 Zn 1.26973(5) 0.26275(4) 0.22766(3) 0.02056(15) Uani 1 1 d . . . . .
O1 O 1.4578(4) 0.2425(3) 0.2225(3) 0.0260(8) Uani 1 1 d . . . . .
O2 O 1.3974(4) 0.3162(3) 0.3497(3) 0.0301(9) Uani 1 1 d . . . . .
O3 O 1.6650(4) 0.2575(3) 0.3464(3) 0.0358(10) Uani 1 1 d . . . . .
N1 N 1.0478(5) 0.3134(4) 0.2489(3) 0.0249(11) Uani 1 1 d . . . . .
N2 N 1.2575(5) 0.2115(3) 0.1161(3) 0.0210(9) Uani 1 1 d . . . . .
N3 N 1.2106(5) 0.4293(4) 0.2159(3) 0.0277(11) Uani 1 1 d . . . . .
N4 N 1.2136(5) 0.1699(3) 0.3455(3) 0.0242(10) Uani 1 1 d . . . . .
C1 C 1.0278(6) 0.3307(4) 0.1595(4) 0.0273(12) Uani 1 1 d . . . . .
H1A H 1.0272 0.4031 0.1323 0.033 Uiso 1 1 calc R U . . .
H1B H 0.9392 0.3248 0.1644 0.033 Uiso 1 1 calc R U . . .
C2 C 1.1372(6) 0.2519(4) 0.0986(4) 0.0231(12) Uani 1 1 d . . . . .
C3 C 1.1119(7) 0.2261(4) 0.0271(4) 0.0317(13) Uani 1 1 d . . . . .
H3 H 1.0246 0.2538 0.0175 0.038 Uiso 1 1 calc R U . . .
C4 C 1.2174(7) 0.1585(5) -0.0301(4) 0.0362(16) Uani 1 1 d . . . . .
H4 H 1.2038 0.1409 -0.0808 0.043 Uiso 1 1 calc R U . . .
C5 C 1.3426(7) 0.1169(4) -0.0130(4) 0.0311(14) Uani 1 1 d . . . . .
H5 H 1.4158 0.0713 -0.0522 0.037 Uiso 1 1 calc R U . . .
C6 C 1.3603(6) 0.1423(4) 0.0619(4) 0.0223(12) Uani 1 1 d . . . . .
C7 C 1.4889(6) 0.0948(4) 0.0877(3) 0.0203(11) Uani 1 1 d . . . . .
C8 C 1.6016(6) 0.1256(4) 0.0389(4) 0.0241(12) Uani 1 1 d . . . . .
C9 C 1.6033(7) 0.2005(4) -0.0400(4) 0.0324(14) Uani 1 1 d . . . . .
H9 H 1.5245 0.2308 -0.0609 0.039 Uiso 1 1 calc R U . . .
C10 C 1.7129(7) 0.2291(5) -0.0854(4) 0.0382(15) Uani 1 1 d . . . . .
H10 H 1.7108 0.2779 -0.1382 0.046 Uiso 1 1 calc R U . . .
C11 C 1.8321(7) 0.1871(5) -0.0556(4) 0.0370(15) Uani 1 1 d . . . . .
H11 H 1.9087 0.2085 -0.0877 0.044 Uiso 1 1 calc R U . . .
C12 C 1.8357(6) 0.1166(4) 0.0187(4) 0.0324(14) Uani 1 1 d . . . . .
H12 H 1.9152 0.0889 0.0388 0.039 Uiso 1 1 calc R U . . .
C13 C 1.7220(6) 0.0831(4) 0.0673(4) 0.0257(12) Uani 1 1 d . . . . .
C14 C 1.7266(6) 0.0083(4) 0.1437(4) 0.0277(12) Uani 1 1 d . . . . .
H14 H 1.8058 -0.0187 0.1641 0.033 Uiso 1 1 calc R U . . .
C15 C 1.6179(6) -0.0269(4) 0.1898(4) 0.0240(12) Uani 1 1 d . . . . .
C16 C 1.6275(7) -0.1099(4) 0.2634(4) 0.0319(14) Uani 1 1 d . . . . .
H16 H 1.7083 -0.1395 0.2820 0.038 Uiso 1 1 calc R U . . .
C17 C 1.5219(7) -0.1458(5) 0.3060(4) 0.0362(15) Uani 1 1 d . . . . .
H17 H 1.5300 -0.2014 0.3537 0.043 Uiso 1 1 calc R U . . .
C18 C 1.4005(7) -0.1025(5) 0.2810(4) 0.0310(14) Uani 1 1 d . . . . .
H18 H 1.3273 -0.1283 0.3123 0.037 Uiso 1 1 calc R U . . .
C19 C 1.3873(6) -0.0232(4) 0.2117(4) 0.0261(13) Uani 1 1 d . . . . .
H19 H 1.3046 0.0054 0.1955 0.031 Uiso 1 1 calc R U . . .
C20 C 1.4956(6) 0.0170(4) 0.1634(4) 0.0220(11) Uani 1 1 d . . . . .
C21 C 0.9898(6) 0.4121(4) 0.2927(4) 0.0301(13) Uani 1 1 d . . . . .
H21A H 0.9747 0.3947 0.3588 0.036 Uiso 1 1 calc R U . . .
H21B H 0.9019 0.4533 0.2802 0.036 Uiso 1 1 calc R U . . .
C22 C 1.0827(7) 0.4763(4) 0.2582(4) 0.0290(13) Uani 1 1 d . . . . .
C23 C 1.0372(8) 0.5832(5) 0.2732(5) 0.0444(18) Uani 1 1 d . . . . .
H23 H 0.9465 0.6156 0.3049 0.053 Uiso 1 1 calc R U . . .
C24 C 1.1255(11) 0.6397(5) 0.2415(5) 0.054(2) Uani 1 1 d . . . . .
H24 H 1.0962 0.7120 0.2506 0.065 Uiso 1 1 calc R U . . .
C25 C 1.2571(10) 0.5912(5) 0.1965(5) 0.052(2) Uani 1 1 d . . . . .
H25 H 1.3191 0.6298 0.1739 0.062 Uiso 1 1 calc R U . . .
C26 C 1.2978(8) 0.4851(5) 0.1848(5) 0.0397(15) Uani 1 1 d . . . . .
H26 H 1.3887 0.4511 0.1543 0.048 Uiso 1 1 calc R U . . .
C27 C 1.0008(6) 0.2279(5) 0.3069(4) 0.0305(13) Uani 1 1 d . . . . .
H27A H 1.0068 0.1762 0.2690 0.037 Uiso 1 1 calc R U . . .
H27B H 0.9052 0.2573 0.3403 0.037 Uiso 1 1 calc R U . . .
C28 C 1.0846(6) 0.1725(4) 0.3735(4) 0.0258(12) Uani 1 1 d . . . . .
C29 C 1.0328(7) 0.1228(5) 0.4563(4) 0.0395(15) Uani 1 1 d . . . . .
H29 H 0.9408 0.1262 0.4750 0.047 Uiso 1 1 calc R U . . .
C30 C 1.1167(8) 0.0683(5) 0.5111(5) 0.0447(17) Uani 1 1 d . . . . .
H30 H 1.0829 0.0343 0.5684 0.054 Uiso 1 1 calc R U . . .
C31 C 1.2517(8) 0.0634(5) 0.4818(5) 0.0398(17) Uani 1 1 d . . . . .
H31 H 1.3117 0.0257 0.5181 0.048 Uiso 1 1 calc R U . . .
C32 C 1.2949(7) 0.1151(4) 0.3989(4) 0.0302(13) Uani 1 1 d . . . . .
H32 H 1.3868 0.1119 0.3783 0.036 Uiso 1 1 calc R U . . .
C33 C 1.4822(6) 0.2755(4) 0.2834(4) 0.0233(12) Uani 1 1 d . . . . .
C34 C 1.6315(6) 0.2644(4) 0.2662(4) 0.0258(12) Uani 1 1 d . . . . .
H34 H 1.6889 0.1994 0.2357 0.031 Uiso 1 1 calc R U . . .
C35 C 1.6566(6) 0.3603(4) 0.2039(4) 0.0275(13) Uani 1 1 d . . . . .
C36 C 1.6572(7) 0.4458(4) 0.2363(5) 0.0333(15) Uani 1 1 d . . . . .
H36 H 1.6448 0.4453 0.2989 0.040 Uiso 1 1 calc R U . . .
C37 C 1.6762(9) 0.5335(5) 0.1758(5) 0.0487(19) Uani 1 1 d . . . . .
H37 H 1.6743 0.5936 0.1980 0.058 Uiso 1 1 calc R U . . .
C38 C 1.6977(10) 0.5340(6) 0.0849(6) 0.054(2) Uani 1 1 d . . . . .
H38 H 1.7119 0.5935 0.0444 0.065 Uiso 1 1 calc R U . . .
C39 C 1.6985(9) 0.4472(5) 0.0529(5) 0.0486(19) Uani 1 1 d . . . . .
H39 H 1.7144 0.4466 -0.0099 0.058 Uiso 1 1 calc R U . . .
C40 C 1.6764(7) 0.3616(5) 0.1119(4) 0.0352(14) Uani 1 1 d . . . . .
H40 H 1.6746 0.3030 0.0897 0.042 Uiso 1 1 calc R U . . .
C41 C 1.6776(8) 0.1557(5) 0.3960(5) 0.0473(17) Uani 1 1 d . . . . .
H41A H 1.7408 0.1014 0.3569 0.071 Uiso 1 1 calc R U . . .
H41B H 1.5893 0.1449 0.4174 0.071 Uiso 1 1 calc R U . . .
H41C H 1.7112 0.1508 0.4477 0.071 Uiso 1 1 calc R U . . .
Zn2 Zn -0.21008(5) 0.70156(4) 0.76608(4) 0.02070(15) Uani 1 1 d . . . . .
O4 O -0.0487(4) 0.7215(3) 0.7763(3) 0.0276(9) Uani 1 1 d . . . . .
O5 O 0.0743(4) 0.6392(3) 0.6529(3) 0.0321(10) Uani 1 1 d . . . . .
O6 O 0.2929(4) 0.6909(3) 0.6545(3) 0.0345(10) Uani 1 1 d . . . . .
N5 N -0.3697(5) 0.6537(3) 0.7461(3) 0.0213(10) Uani 1 1 d . . . . .
N6 N -0.3697(4) 0.7530(3) 0.8793(3) 0.0203(9) Uani 1 1 d . . . . .
N7 N -0.1346(5) 0.5333(4) 0.7787(4) 0.0287(12) Uani 1 1 d . . . . .
N8 N -0.2392(5) 0.7903(4) 0.6456(3) 0.0269(11) Uani 1 1 d . . . . .
C42 C -0.4553(6) 0.6346(4) 0.8371(4) 0.0270(12) Uani 1 1 d . . . . .
H42A H -0.4147 0.5620 0.8635 0.032 Uiso 1 1 calc R U . . .
H42B H -0.5452 0.6405 0.8330 0.032 Uiso 1 1 calc R U . . .
C43 C -0.4705(6) 0.7129(4) 0.8976(4) 0.0232(12) Uani 1 1 d . . . . .
C44 C -0.5817(6) 0.7379(4) 0.9707(4) 0.0298(13) Uani 1 1 d . . . . .
H44 H -0.6527 0.7097 0.9814 0.036 Uiso 1 1 calc R U . . .
C45 C -0.5881(7) 0.8044(5) 1.0280(4) 0.0372(16) Uani 1 1 d . . . . .
H45 H -0.6625 0.8217 1.0794 0.045 Uiso 1 1 calc R U . . .
C46 C -0.4846(6) 0.8446(4) 1.0086(4) 0.0318(14) Uani 1 1 d . . . . .
H46 H -0.4868 0.8894 1.0479 0.038 Uiso 1 1 calc R U . . .
C47 C -0.3773(6) 0.8217(4) 0.9333(4) 0.0246(12) Uani 1 1 d . . . . .
C48 C -0.2695(6) 0.8713(4) 0.9060(4) 0.0227(12) Uani 1 1 d . . . . .
C49 C -0.1742(6) 0.8445(4) 0.9562(4) 0.0251(12) Uani 1 1 d . . . . .
C50 C -0.1787(7) 0.7723(4) 1.0368(4) 0.0321(15) Uani 1 1 d . . . . .
H50 H -0.2461 0.7388 1.0573 0.038 Uiso 1 1 calc R U . . .
C51 C -0.0873(7) 0.7516(5) 1.0841(4) 0.0388(16) Uani 1 1 d . . . . .
H51 H -0.0931 0.7050 1.1383 0.047 Uiso 1 1 calc R U . . .
C52 C 0.0166(7) 0.7983(5) 1.0540(5) 0.0374(15) Uani 1 1 d . . . . .
H52 H 0.0800 0.7824 1.0878 0.045 Uiso 1 1 calc R U . . .
C53 C 0.0255(6) 0.8644(5) 0.9783(5) 0.0345(14) Uani 1 1 d . . . . .
H53 H 0.0957 0.8950 0.9588 0.041 Uiso 1 1 calc R U . . .
C54 C -0.0688(6) 0.8901(4) 0.9261(4) 0.0268(12) Uani 1 1 d . . . . .
C55 C -0.0616(6) 0.9605(4) 0.8490(4) 0.0304(13) Uani 1 1 d . . . . .
H55 H 0.0117 0.9878 0.8277 0.036 Uiso 1 1 calc R U . . .
C56 C -0.1589(6) 0.9926(4) 0.8015(4) 0.0273(12) Uani 1 1 d . . . . .
C57 C -0.1566(7) 1.0718(5) 0.7264(4) 0.0351(14) Uani 1 1 d . . . . .
H57 H -0.0859 1.1019 0.7071 0.042 Uiso 1 1 calc R U . . .
C58 C -0.2545(7) 1.1053(5) 0.6818(5) 0.0417(16) Uani 1 1 d . . . . .
H58 H -0.2519 1.1580 0.6316 0.050 Uiso 1 1 calc R U . . .
C59 C -0.3597(8) 1.0604(5) 0.7112(5) 0.0394(16) Uani 1 1 d . . . . .
H59 H -0.4285 1.0845 0.6807 0.047 Uiso 1 1 calc R U . . .
C60 C -0.3652(7) 0.9842(5) 0.7815(4) 0.0290(14) Uani 1 1 d . . . . .
H60 H -0.4363 0.9547 0.7985 0.035 Uiso 1 1 calc R U . . .
C61 C -0.2658(6) 0.9474(4) 0.8305(4) 0.0240(12) Uani 1 1 d . . . . .
C62 C -0.3006(6) 0.5574(4) 0.7002(4) 0.0311(14) Uani 1 1 d . . . . .
H62A H -0.2679 0.5767 0.6347 0.037 Uiso 1 1 calc R U . . .
H62B H -0.3647 0.5188 0.7092 0.037 Uiso 1 1 calc R U . . .
C63 C -0.1832(6) 0.4872(4) 0.7368(4) 0.0289(13) Uani 1 1 d . . . . .
C64 C -0.1237(7) 0.3827(5) 0.7211(4) 0.0389(16) Uani 1 1 d . . . . .
H64 H -0.1601 0.3515 0.6910 0.047 Uiso 1 1 calc R U . . .
C65 C -0.0107(8) 0.3247(5) 0.7497(5) 0.048(2) Uani 1 1 d . . . . .
H65 H 0.0330 0.2530 0.7381 0.058 Uiso 1 1 calc R U . . .
C66 C 0.0394(8) 0.3702(5) 0.7951(5) 0.0458(18) Uani 1 1 d . . . . .
H66 H 0.1157 0.3305 0.8171 0.055 Uiso 1 1 calc R U . . .
C67 C -0.0250(6) 0.4749(5) 0.8075(5) 0.0371(15) Uani 1 1 d . . . . .
H67 H 0.0095 0.5075 0.8378 0.044 Uiso 1 1 calc R U . . .
C68 C -0.4419(6) 0.7419(5) 0.6903(4) 0.0281(13) Uani 1 1 d . . . . .
H68A H -0.5110 0.7957 0.7290 0.034 Uiso 1 1 calc R U . . .
H68B H -0.4880 0.7159 0.6596 0.034 Uiso 1 1 calc R U . . .
C69 C -0.3432(6) 0.7903(4) 0.6211(4) 0.0255(12) Uani 1 1 d . . . . .
C70 C -0.3626(7) 0.8367(5) 0.5367(4) 0.0374(15) Uani 1 1 d . . . . .
H70 H -0.4375 0.8362 0.5198 0.045 Uiso 1 1 calc R U . . .
C71 C -0.2710(8) 0.8832(5) 0.4779(4) 0.0433(17) Uani 1 1 d . . . . .
H71 H -0.2816 0.9144 0.4197 0.052 Uiso 1 1 calc R U . . .
C72 C -0.1649(8) 0.8843(5) 0.5040(5) 0.0412(17) Uani 1 1 d . . . . .
H72 H -0.1013 0.9167 0.4649 0.049 Uiso 1 1 calc R U . . .
C73 C -0.1528(7) 0.8370(5) 0.5890(4) 0.0354(14) Uani 1 1 d . . . . .
H73 H -0.0797 0.8379 0.6077 0.042 Uiso 1 1 calc R U . . .
C74 C 0.0618(6) 0.6834(4) 0.7168(4) 0.0243(12) Uani 1 1 d . . . . .
C75 C 0.1850(6) 0.6955(4) 0.7337(4) 0.0249(12) Uani 1 1 d . . . . .
H75 H 0.1582 0.7639 0.7587 0.030 Uiso 1 1 calc R U . . .
C76 C 0.2324(6) 0.6051(4) 0.8019(4) 0.0255(12) Uani 1 1 d . . . . .
C77 C 0.1678(7) 0.6119(5) 0.8932(4) 0.0345(14) Uani 1 1 d . . . . .
H77 H 0.0961 0.6739 0.9118 0.041 Uiso 1 1 calc R U . . .
C78 C 0.2067(8) 0.5296(6) 0.9568(5) 0.0472(18) Uani 1 1 d . . . . .
H78 H 0.1609 0.5348 1.0189 0.057 Uiso 1 1 calc R U . . .
C79 C 0.3122(9) 0.4396(6) 0.9305(6) 0.055(2) Uani 1 1 d . . . . .
H79 H 0.3408 0.3836 0.9743 0.066 Uiso 1 1 calc R U . . .
C80 C 0.3755(9) 0.4319(5) 0.8399(6) 0.051(2) Uani 1 1 d . . . . .
H80 H 0.4463 0.3694 0.8215 0.061 Uiso 1 1 calc R U . . .
C81 C 0.3370(7) 0.5142(5) 0.7755(4) 0.0357(15) Uani 1 1 d . . . . .
H81 H 0.3822 0.5083 0.7135 0.043 Uiso 1 1 calc R U . . .
C82 C 0.2663(8) 0.7827(5) 0.5916(5) 0.0491(18) Uani 1 1 d . . . . .
H82A H 0.3431 0.7753 0.5379 0.074 Uiso 1 1 calc R U . . .
H82B H 0.2522 0.8449 0.6194 0.074 Uiso 1 1 calc R U . . .
H82C H 0.1853 0.7907 0.5743 0.074 Uiso 1 1 calc R U . . .
Cl1 Cl 1.03878(16) -0.05327(11) 0.24789(10) 0.0332(3) Uani 1 1 d . . . . .
O7 O 1.0028(9) 0.0406(5) 0.1892(4) 0.090(2) Uani 1 1 d . . . . .
O8 O 1.0605(5) -0.0275(3) 0.3244(3) 0.0423(11) Uani 1 1 d . . . . .
O9 O 0.9350(5) -0.1011(4) 0.2760(3) 0.0421(11) Uani 1 1 d . . . . .
O10 O 1.1606(6) -0.1286(5) 0.2040(5) 0.079(2) Uani 1 1 d . . . . .
Cl2 Cl -0.71324(15) 1.04594(12) 0.72876(11) 0.0366(3) Uani 1 1 d . . . . .
O11 O -0.7059(8) 0.9747(5) 0.8092(4) 0.083(2) Uani 1 1 d . . . . .
O12 O -0.6000(5) 1.0028(5) 0.6576(4) 0.0627(16) Uani 1 1 d . . . . .
O13 O -0.8344(5) 1.0668(4) 0.7040(4) 0.0557(14) Uani 1 1 d . . . . .
O14 O -0.7089(6) 1.1435(4) 0.7458(4) 0.0663(16) Uani 1 1 d . . . . .
Cl3 Cl 0.69926(18) 0.55381(15) 0.46135(13) 0.0522(5) Uani 1 1 d . . . . .
O15 O 0.7184(9) 0.4485(6) 0.4736(7) 0.127(4) Uani 1 1 d . . . . .
O16 O 0.6930(8) 0.5916(6) 0.3705(4) 0.099(3) Uani 1 1 d . . . . .
O17 O 0.8102(6) 0.5701(6) 0.4739(4) 0.085(2) Uani 1 1 d . . . . .
O18 O 0.5777(6) 0.6076(6) 0.5223(5) 0.092(3) Uani 1 1 d . . . . .
N9 N 1.3011(6) 0.4378(4) 0.4961(4) 0.0437(15) Uani 1 1 d D . . . .
H9N H 1.346(6) 0.394(4) 0.453(4) 0.032(17) Uiso 1 1 d D . . . .
C83 C 1.3494(12) 0.5279(8) 0.4842(7) 0.074(3) Uani 1 1 d . . . . .
H83A H 1.4462 0.5011 0.4822 0.089 Uiso 1 1 calc R U . . .
H83B H 1.3006 0.5681 0.5372 0.089 Uiso 1 1 calc R U . . .
C84 C 1.3312(13) 0.6012(8) 0.4004(7) 0.081(3) Uani 1 1 d . . . . .
H84A H 1.3611 0.5599 0.3493 0.122 Uiso 1 1 calc R U . . .
H84B H 1.3847 0.6485 0.3882 0.122 Uiso 1 1 calc R U . . .
H84C H 1.2359 0.6429 0.4088 0.122 Uiso 1 1 calc R U . . .
C85 C 1.1550(9) 0.4662(9) 0.5037(8) 0.083(3) Uani 1 1 d . . . . .
H85A H 1.1035 0.4982 0.5607 0.099 Uiso 1 1 calc R U . . .
H85B H 1.1336 0.5210 0.4536 0.099 Uiso 1 1 calc R U . . .
C86 C 1.1073(8) 0.3804(8) 0.5021(6) 0.063(2) Uani 1 1 d . . . . .
H86A H 1.1602 0.3452 0.4476 0.095 Uiso 1 1 calc R U . . .
H86B H 1.0121 0.4090 0.5022 0.095 Uiso 1 1 calc R U . . .
H86C H 1.1173 0.3294 0.5555 0.095 Uiso 1 1 calc R U . . .
C88 C 1.4683(10) 0.3268(7) 0.5844(7) 0.073(3) Uani 1 1 d . . . . .
H88A H 1.4979 0.3869 0.5823 0.110 Uiso 1 1 calc R U . . .
H88B H 1.5227 0.2887 0.5316 0.110 Uiso 1 1 calc R U . . .
H88C H 1.4791 0.2793 0.6395 0.110 Uiso 1 1 calc R U . . .
C87 C 1.3251(13) 0.3654(10) 0.5841(9) 0.093(4) Uani 1 1 d . . . . .
H87A H 1.2708 0.4054 0.6367 0.112 Uiso 1 1 calc R U . . .
H87B H 1.2940 0.3043 0.5905 0.112 Uiso 1 1 calc R U . . .

loop_
_atom_site_aniso_label
_atom_site_aniso_U_11
_atom_site_aniso_U_22
_atom_site_aniso_U_33
_atom_site_aniso_U_23
_atom_site_aniso_U_13
_atom_site_aniso_U_12
Zn1 0.0182(3) 0.0246(3) 0.0217(3) -0.0031(2) -0.0069(3) -0.0084(3)
O1 0.022(2) 0.0329(19) 0.029(2) -0.0098(17) -0.0076(17) -0.0114(17)
O2 0.026(2) 0.038(2) 0.026(2) -0.0135(18) 0.0008(18) -0.0116(18)
O3 0.033(2) 0.044(2) 0.041(2) -0.001(2) -0.021(2) -0.017(2)
N1 0.021(3) 0.029(2) 0.026(3) -0.009(2) -0.005(2) -0.006(2)
N2 0.021(2) 0.023(2) 0.021(2) -0.0035(18) -0.0059(19) -0.0074(18)
N3 0.029(3) 0.028(2) 0.031(3) 0.002(2) -0.017(2) -0.010(2)
N4 0.023(3) 0.027(2) 0.027(2) -0.005(2) -0.006(2) -0.011(2)
C1 0.021(3) 0.034(3) 0.029(3) -0.008(3) -0.009(2) -0.006(2)
C2 0.024(3) 0.024(2) 0.023(3) -0.001(2) -0.009(2) -0.009(2)
C3 0.034(3) 0.037(3) 0.030(3) -0.001(3) -0.021(3) -0.010(3)
C4 0.043(4) 0.039(3) 0.029(3) -0.009(3) -0.017(3) -0.005(3)
C5 0.041(4) 0.026(3) 0.025(3) -0.007(2) -0.013(3) -0.003(3)
C6 0.024(3) 0.021(2) 0.019(3) -0.002(2) -0.005(2) -0.005(2)
C7 0.021(3) 0.018(2) 0.021(3) -0.005(2) -0.005(2) -0.005(2)
C8 0.025(3) 0.022(2) 0.024(3) -0.011(2) -0.004(2) -0.004(2)
C9 0.036(4) 0.027(3) 0.029(3) 0.002(2) -0.006(3) -0.009(3)
C10 0.042(4) 0.037(3) 0.031(3) 0.002(3) -0.003(3) -0.016(3)
C11 0.033(4) 0.041(3) 0.036(3) -0.008(3) 0.004(3) -0.020(3)
C12 0.024(3) 0.029(3) 0.043(4) -0.008(3) -0.005(3) -0.008(2)
C13 0.022(3) 0.025(3) 0.028(3) -0.011(2) -0.003(2) -0.004(2)
C14 0.022(3) 0.027(3) 0.034(3) -0.005(2) -0.010(3) -0.005(2)
C15 0.026(3) 0.022(2) 0.025(3) -0.005(2) -0.008(2) -0.007(2)
C16 0.030(3) 0.033(3) 0.033(3) 0.001(3) -0.016(3) -0.006(3)
C17 0.041(4) 0.035(3) 0.031(3) 0.009(3) -0.014(3) -0.015(3)
C18 0.028(3) 0.034(3) 0.032(3) 0.002(3) -0.006(3) -0.016(3)
C19 0.024(3) 0.029(3) 0.028(3) -0.004(2) -0.005(2) -0.011(2)
C20 0.023(3) 0.021(2) 0.023(3) -0.008(2) -0.005(2) -0.005(2)
C21 0.026(3) 0.031(3) 0.030(3) -0.013(3) -0.007(3) -0.001(2)
C22 0.038(4) 0.024(3) 0.027(3) -0.001(2) -0.017(3) -0.006(3)
C23 0.062(5) 0.028(3) 0.039(4) -0.005(3) -0.025(4) 0.001(3)
C24 0.100(7) 0.025(3) 0.047(4) 0.003(3) -0.040(5) -0.019(4)
C25 0.087(6) 0.032(3) 0.055(5) 0.016(3) -0.040(5) -0.032(4)
C26 0.047(4) 0.036(3) 0.042(4) 0.011(3) -0.023(3) -0.021(3)
C27 0.024(3) 0.040(3) 0.031(3) -0.003(3) -0.007(3) -0.015(3)
C28 0.025(3) 0.031(3) 0.026(3) -0.007(2) -0.005(2) -0.014(2)
C29 0.041(4) 0.050(4) 0.030(3) -0.001(3) -0.004(3) -0.023(3)
C30 0.052(5) 0.048(4) 0.029(3) 0.001(3) -0.006(3) -0.018(3)
C31 0.049(4) 0.039(3) 0.033(4) 0.001(3) -0.015(3) -0.016(3)
C32 0.032(3) 0.031(3) 0.029(3) 0.001(2) -0.012(3) -0.010(3)
C33 0.021(3) 0.021(2) 0.029(3) -0.005(2) -0.008(2) -0.006(2)
C34 0.019(3) 0.031(3) 0.032(3) -0.009(2) -0.009(2) -0.007(2)
C35 0.017(3) 0.029(3) 0.036(3) -0.009(3) -0.004(2) -0.007(2)
C36 0.030(4) 0.030(3) 0.043(4) -0.010(3) -0.009(3) -0.010(3)
C37 0.064(5) 0.035(3) 0.057(5) -0.006(3) -0.022(4) -0.021(3)
C38 0.072(6) 0.042(4) 0.059(5) 0.007(4) -0.027(5) -0.028(4)
C39 0.065(5) 0.051(4) 0.037(4) 0.004(3) -0.016(4) -0.030(4)
C40 0.039(4) 0.038(3) 0.036(3) -0.008(3) -0.010(3) -0.018(3)
C41 0.046(4) 0.051(4) 0.047(4) 0.012(3) -0.022(3) -0.018(3)
Zn2 0.0146(3) 0.0281(3) 0.0204(3) -0.0028(3) -0.0045(2) -0.0081(3)
O4 0.0139(19) 0.038(2) 0.031(2) -0.0130(18) -0.0025(17) -0.0073(17)
O5 0.026(2) 0.042(2) 0.031(2) -0.0150(19) -0.0048(18) -0.0104(18)
O6 0.019(2) 0.038(2) 0.041(2) 0.0046(19) -0.0061(19) -0.0100(18)
N5 0.018(2) 0.028(2) 0.020(2) -0.0048(19) -0.0050(19) -0.0079(19)
N6 0.020(2) 0.023(2) 0.016(2) -0.0024(18) -0.0033(18) -0.0064(18)
N7 0.023(3) 0.029(2) 0.034(3) 0.002(2) -0.011(2) -0.008(2)
N8 0.023(3) 0.033(2) 0.023(2) -0.003(2) -0.007(2) -0.006(2)
C42 0.023(3) 0.037(3) 0.027(3) -0.006(3) -0.004(2) -0.017(3)
C43 0.018(3) 0.028(3) 0.022(3) -0.003(2) -0.003(2) -0.008(2)
C44 0.021(3) 0.037(3) 0.030(3) -0.001(3) -0.001(2) -0.015(3)
C45 0.032(4) 0.038(3) 0.032(3) -0.011(3) 0.006(3) -0.008(3)
C46 0.034(4) 0.031(3) 0.029(3) -0.013(2) 0.003(3) -0.013(3)
C47 0.028(3) 0.023(3) 0.023(3) -0.003(2) -0.007(2) -0.008(2)
C48 0.021(3) 0.023(2) 0.025(3) -0.008(2) -0.005(2) -0.006(2)
C49 0.027(3) 0.024(2) 0.025(3) -0.012(2) -0.006(2) -0.004(2)
C50 0.040(4) 0.029(3) 0.029(3) -0.003(3) -0.012(3) -0.011(3)
C51 0.047(4) 0.036(3) 0.034(3) 0.000(3) -0.021(3) -0.007(3)
C52 0.037(4) 0.040(3) 0.041(4) -0.011(3) -0.022(3) -0.004(3)
C53 0.029(3) 0.034(3) 0.048(4) -0.012(3) -0.017(3) -0.008(3)
C54 0.025(3) 0.026(3) 0.033(3) -0.012(2) -0.009(3) -0.007(2)
C55 0.023(3) 0.034(3) 0.037(3) -0.011(3) -0.006(3) -0.011(2)
C56 0.024(3) 0.027(3) 0.031(3) -0.006(2) -0.003(2) -0.010(2)
C57 0.032(3) 0.038(3) 0.036(3) 0.000(3) -0.005(3) -0.018(3)
C58 0.039(4) 0.043(3) 0.042(4) 0.011(3) -0.013(3) -0.019(3)
C59 0.035(4) 0.043(4) 0.041(4) 0.006(3) -0.015(3) -0.014(3)
C60 0.025(3) 0.032(3) 0.031(3) -0.005(3) -0.009(3) -0.008(3)
C61 0.020(3) 0.023(2) 0.028(3) -0.009(2) -0.005(2) -0.005(2)
C62 0.033(3) 0.035(3) 0.028(3) -0.011(3) -0.006(3) -0.012(3)
C63 0.026(3) 0.028(3) 0.026(3) -0.003(2) 0.005(3) -0.011(2)
C64 0.045(4) 0.029(3) 0.033(3) -0.001(3) 0.004(3) -0.014(3)
C65 0.044(4) 0.031(3) 0.045(4) 0.006(3) 0.010(4) -0.010(3)
C66 0.034(4) 0.034(3) 0.048(4) 0.013(3) -0.003(3) -0.003(3)
C67 0.026(3) 0.037(3) 0.044(4) 0.011(3) -0.009(3) -0.013(3)
C68 0.020(3) 0.037(3) 0.028(3) -0.006(3) -0.010(2) -0.005(3)
C69 0.022(3) 0.031(3) 0.021(3) -0.004(2) -0.006(2) -0.004(2)
C70 0.041(4) 0.043(3) 0.031(3) -0.001(3) -0.020(3) -0.008(3)
C71 0.059(5) 0.047(4) 0.021(3) 0.005(3) -0.014(3) -0.015(3)
C72 0.038(4) 0.048(4) 0.026(3) 0.008(3) -0.002(3) -0.013(3)
C73 0.027(3) 0.045(3) 0.035(3) 0.008(3) -0.009(3) -0.020(3)
C74 0.023(3) 0.023(3) 0.025(3) 0.000(2) -0.008(2) -0.006(2)
C75 0.017(3) 0.026(3) 0.032(3) -0.004(2) -0.006(2) -0.008(2)
C76 0.020(3) 0.026(3) 0.035(3) -0.003(2) -0.012(2) -0.008(2)
C77 0.029(3) 0.035(3) 0.037(3) -0.010(3) -0.008(3) -0.005(3)
C78 0.044(4) 0.053(4) 0.035(4) -0.002(3) -0.010(3) -0.007(3)
C79 0.062(6) 0.039(4) 0.048(4) 0.007(3) -0.021(4) 0.001(4)
C80 0.048(5) 0.031(3) 0.059(5) -0.010(3) -0.015(4) 0.008(3)
C81 0.034(4) 0.033(3) 0.037(3) -0.009(3) -0.010(3) -0.003(3)
C82 0.035(4) 0.053(4) 0.055(4) 0.018(4) -0.013(3) -0.023(3)
Cl1 0.0365(8) 0.0381(7) 0.0288(7) -0.0078(6) -0.0008(6) -0.0210(6)
O7 0.176(8) 0.071(4) 0.070(4) 0.040(3) -0.074(5) -0.085(5)
O8 0.049(3) 0.050(2) 0.037(2) -0.011(2) -0.013(2) -0.021(2)
O9 0.030(3) 0.054(3) 0.048(3) -0.001(2) -0.011(2) -0.023(2)
O10 0.039(3) 0.102(4) 0.103(5) -0.076(4) 0.027(3) -0.035(3)
Cl2 0.0271(8) 0.0434(8) 0.0378(8) -0.0087(7) -0.0102(7) -0.0057(6)
O11 0.098(5) 0.087(4) 0.062(4) 0.028(3) -0.035(4) -0.034(4)
O12 0.032(3) 0.092(4) 0.053(3) -0.035(3) -0.003(2) 0.001(3)
O13 0.033(3) 0.079(4) 0.061(3) -0.007(3) -0.022(3) -0.017(3)
O14 0.067(4) 0.057(3) 0.081(4) -0.027(3) -0.020(3) -0.016(3)
Cl3 0.0347(10) 0.0713(12) 0.0519(10) -0.0326(9) -0.0138(8) -0.0018(9)
O15 0.083(6) 0.079(5) 0.170(9) -0.012(5) 0.028(6) -0.024(4)
O16 0.080(5) 0.133(6) 0.065(4) -0.047(4) -0.034(4) 0.020(4)
O17 0.049(4) 0.166(7) 0.057(4) -0.043(4) -0.009(3) -0.040(4)
O18 0.037(3) 0.156(6) 0.095(5) -0.093(5) -0.004(3) -0.011(4)
N9 0.039(3) 0.051(3) 0.043(3) -0.022(3) -0.010(3) -0.009(3)
C83 0.081(7) 0.080(6) 0.072(6) -0.019(5) -0.016(5) -0.036(5)
C84 0.102(9) 0.078(6) 0.070(6) -0.001(5) -0.036(6) -0.029(6)
C85 0.051(5) 0.102(7) 0.102(8) -0.052(7) -0.015(6) -0.014(5)
C86 0.038(4) 0.113(7) 0.049(4) -0.039(5) 0.001(4) -0.029(5)
C88 0.062(6) 0.075(6) 0.081(6) 0.000(5) -0.032(5) -0.013(5)
C87 0.089(9) 0.102(8) 0.085(8) -0.015(7) -0.005(7) -0.040(7)

loop_
_atom_type_symbol
_atom_type_description
_atom_type_scat_dispersion_real
_atom_type_scat_dispersion_imag
_atom_type_scat_source
C C 0.0033 0.0016 'International Tables Vol C Tables 4.2.6.8 and 6.1.1.4'
H H 0.0000 0.0000 'International Tables Vol C Tables 4.2.6.8 and 6.1.1.4'
N N 0.0061 0.0033 'International Tables Vol C Tables 4.2.6.8 and 6.1.1.4'
O O 0.0106 0.0060 'International Tables Vol C Tables 4.2.6.8 and 6.1.1.4'
Cl Cl 0.1484 0.1585 'International Tables Vol C Tables 4.2.6.8 and 6.1.1.4'
Zn Zn 0.2839 1.4301 'International Tables Vol C Tables 4.2.6.8 and 6.1.1.4'

loop_
_geom_angle_atom_site_label_1
_geom_angle_atom_site_label_2
_geom_angle_atom_site_label_3
_geom_angle
_geom_angle_site_symmetry_1
_geom_angle_site_symmetry_3
_geom_angle_publ_flag
O1 Zn1 N4 101.62(19) . . ?
O1 Zn1 N2 111.61(16) . . ?
N4 Zn1 N2 111.78(17) . . ?
O1 Zn1 N3 94.43(19) . . ?
N4 Zn1 N3 124.07(18) . . ?
N2 Zn1 N3 110.95(18) . . ?
O1 Zn1 N1 168.21(15) . . ?
N4 Zn1 N1 78.77(19) . . ?
N2 Zn1 N1 78.70(17) . . ?
N3 Zn1 N1 76.03(19) . . ?
C33 O1 Zn1 119.5(4) . . ?
C34 O3 C41 111.6(5) . . ?
C1 N1 C27 113.0(4) . . ?
C1 N1 C21 112.0(4) . . ?
C27 N1 C21 111.9(4) . . ?
C1 N1 Zn1 105.5(3) . . ?
C27 N1 Zn1 107.1(3) . . ?
C21 N1 Zn1 106.9(3) . . ?
C2 N2 C6 119.5(4) . . ?
C2 N2 Zn1 115.1(3) . . ?
C6 N2 Zn1 125.4(4) . . ?
C22 N3 C26 120.0(5) . . ?
C22 N3 Zn1 114.8(4) . . ?
C26 N3 Zn1 123.9(4) . . ?
C28 N4 C32 118.5(5) . . ?
C28 N4 Zn1 117.2(4) . . ?
C32 N4 Zn1 124.0(4) . . ?
N1 C1 C2 111.8(4) . . ?
N1 C1 H1A 109.3 . . ?
C2 C1 H1A 109.3 . . ?
N1 C1 H1B 109.3 . . ?
C2 C1 H1B 109.3 . . ?
H1A C1 H1B 107.9 . . ?
N2 C2 C3 122.6(5) . . ?
N2 C2 C1 117.2(5) . . ?
C3 C2 C1 120.2(5) . . ?
C2 C3 C4 118.2(6) . . ?
C2 C3 H3 120.9 . . ?
C4 C3 H3 120.9 . . ?
C5 C4 C3 119.7(5) . . ?
C5 C4 H4 120.2 . . ?
C3 C4 H4 120.2 . . ?
C4 C5 C6 119.4(5) . . ?
C4 C5 H5 120.3 . . ?
C6 C5 H5 120.3 . . ?
N2 C6 C5 120.6(5) . . ?
N2 C6 C7 117.2(4) . . ?
C5 C6 C7 122.2(5) . . ?
C8 C7 C20 120.4(5) . . ?
C8 C7 C6 121.0(5) . . ?
C20 C7 C6 118.6(5) . . ?
C7 C8 C13 120.2(5) . . ?
C7 C8 C9 123.3(5) . . ?
C13 C8 C9 116.5(5) . . ?
C10 C9 C8 122.0(6) . . ?
C10 C9 H9 119.0 . . ?
C8 C9 H9 119.0 . . ?
C9 C10 C11 120.8(6) . . ?
C9 C10 H10 119.6 . . ?
C11 C10 H10 119.6 . . ?
C12 C11 C10 119.6(6) . . ?
C12 C11 H11 120.2 . . ?
C10 C11 H11 120.2 . . ?
C11 C12 C13 121.0(6) . . ?
C11 C12 H12 119.5 . . ?
C13 C12 H12 119.5 . . ?
C14 C13 C8 119.0(5) . . ?
C14 C13 C12 121.0(6) . . ?
C8 C13 C12 120.0(5) . . ?
C15 C14 C13 121.3(6) . . ?
C15 C14 H14 119.3 . . ?
C13 C14 H14 119.3 . . ?
C14 C15 C20 120.1(5) . . ?
C14 C15 C16 120.8(5) . . ?
C20 C15 C16 119.0(5) . . ?
C17 C16 C15 120.2(6) . . ?
C17 C16 H16 119.9 . . ?
C15 C16 H16 119.9 . . ?
C16 C17 C18 121.2(6) . . ?
C16 C17 H17 119.4 . . ?
C18 C17 H17 119.4 . . ?
C19 C18 C17 120.3(6) . . ?
C19 C18 H18 119.9 . . ?
C17 C18 H18 119.9 . . ?
C18 C19 C20 121.1(6) . . ?
C18 C19 H19 119.4 . . ?
C20 C19 H19 119.4 . . ?
C7 C20 C15 118.9(5) . . ?
C7 C20 C19 123.0(5) . . ?
C15 C20 C19 118.1(5) . . ?
N1 C21 C22 110.3(5) . . ?
N1 C21 H21A 109.6 . . ?
C22 C21 H21A 109.6 . . ?
N1 C21 H21B 109.6 . . ?
C22 C21 H21B 109.6 . . ?
H21A C21 H21B 108.1 . . ?
N3 C22 C23 120.9(6) . . ?
N3 C22 C21 118.5(5) . . ?
C23 C22 C21 120.6(6) . . ?
C24 C23 C22 119.1(7) . . ?
C24 C23 H23 120.5 . . ?
C22 C23 H23 120.5 . . ?
C23 C24 C25 119.7(6) . . ?
C23 C24 H24 120.1 . . ?
C25 C24 H24 120.1 . . ?
C24 C25 C26 119.1(8) . . ?
C24 C25 H25 120.5 . . ?
C26 C25 H25 120.5 . . ?
N3 C26 C25 121.2(7) . . ?
N3 C26 H26 119.4 . . ?
C25 C26 H26 119.4 . . ?
N1 C27 C28 111.1(5) . . ?
N1 C27 H27A 109.4 . . ?
C28 C27 H27A 109.4 . . ?
N1 C27 H27B 109.4 . . ?
C28 C27 H27B 109.4 . . ?
H27A C27 H27B 108.0 . . ?
N4 C28 C29 122.0(6) . . ?
N4 C28 C27 116.0(5) . . ?
C29 C28 C27 121.9(6) . . ?
C30 C29 C28 118.9(7) . . ?
C30 C29 H29 120.5 . . ?
C28 C29 H29 120.5 . . ?
C29 C30 C31 119.5(7) . . ?
C29 C30 H30 120.2 . . ?
C31 C30 H30 120.2 . . ?
C32 C31 C30 117.8(7) . . ?
C32 C31 H31 121.1 . . ?
C30 C31 H31 121.1 . . ?
N4 C32 C31 123.2(7) . . ?
N4 C32 H32 118.4 . . ?
C31 C32 H32 118.4 . . ?
O2 C33 O1 125.5(5) . . ?
O2 C33 C34 120.5(5) . . ?
O1 C33 C34 113.9(5) . . ?
O3 C34 C35 109.9(4) . . ?
O3 C34 C33 112.0(5) . . ?
C35 C34 C33 107.7(5) . . ?
O3 C34 H34 109.1 . . ?
C35 C34 H34 109.1 . . ?
C33 C34 H34 109.1 . . ?
C36 C35 C40 119.8(6) . . ?
C36 C35 C34 121.7(5) . . ?
C40 C35 C34 118.5(5) . . ?
C35 C36 C37 119.1(6) . . ?
C35 C36 H36 120.5 . . ?
C37 C36 H36 120.5 . . ?
C38 C37 C36 121.0(6) . . ?
C38 C37 H37 119.5 . . ?
C36 C37 H37 119.5 . . ?
C37 C38 C39 119.4(7) . . ?
C37 C38 H38 120.3 . . ?
C39 C38 H38 120.3 . . ?
C40 C39 C38 120.2(7) . . ?
C40 C39 H39 119.9 . . ?
C38 C39 H39 119.9 . . ?
C39 C40 C35 120.5(6) . . ?
C39 C40 H40 119.7 . . ?
C35 C40 H40 119.7 . . ?
O3 C41 H41A 109.5 . . ?
O3 C41 H41B 109.5 . . ?
H41A C41 H41B 109.5 . . ?
O3 C41 H41C 109.5 . . ?
H41A C41 H41C 109.5 . . ?
H41B C41 H41C 109.5 . . ?
O4 Zn2 N8 103.7(2) . . ?
O4 Zn2 N6 108.95(17) . . ?
N8 Zn2 N6 113.78(17) . . ?
O4 Zn2 N7 95.83(19) . . ?
N8 Zn2 N7 122.11(19) . . ?
N6 Zn2 N7 109.93(18) . . ?
O4 Zn2 N5 170.45(15) . . ?
N8 Zn2 N5 78.00(19) . . ?
N6 Zn2 N5 78.39(17) . . ?
N7 Zn2 N5 75.61(19) . . ?
C74 O4 Zn2 116.6(4) . . ?
C75 O6 C82 112.6(5) . . ?
C62 N5 C68 112.2(4) . . ?
C62 N5 C42 112.4(4) . . ?
C68 N5 C42 112.9(4) . . ?
C62 N5 Zn2 106.4(3) . . ?
C68 N5 Zn2 106.6(3) . . ?
C42 N5 Zn2 105.7(3) . . ?
C43 N6 C47 119.4(4) . . ?
C43 N6 Zn2 115.2(3) . . ?
C47 N6 Zn2 125.4(4) . . ?
C63 N7 C67 118.4(5) . . ?
C63 N7 Zn2 115.3(4) . . ?
C67 N7 Zn2 124.6(4) . . ?
C69 N8 C73 119.3(5) . . ?
C69 N8 Zn2 116.7(4) . . ?
C73 N8 Zn2 123.7(4) . . ?
N5 C42 C43 111.0(4) . . ?
N5 C42 H42A 109.4 . . ?
C43 C42 H42A 109.4 . . ?
N5 C42 H42B 109.4 . . ?
C43 C42 H42B 109.4 . . ?
H42A C42 H42B 108.0 . . ?
N6 C43 C44 122.0(5) . . ?
N6 C43 C42 117.2(4) . . ?
C44 C43 C42 120.7(5) . . ?
C43 C44 C45 119.1(6) . . ?
C43 C44 H44 120.4 . . ?
C45 C44 H44 120.4 . . ?
C46 C45 C44 118.2(5) . . ?
C46 C45 H45 120.9 . . ?
C44 C45 H45 120.9 . . ?
C45 C46 C47 121.6(5) . . ?
C45 C46 H46 119.2 . . ?
C47 C46 H46 119.2 . . ?
N6 C47 C46 119.5(6) . . ?
N6 C47 C48 117.5(5) . . ?
C46 C47 C48 122.9(5) . . ?
C61 C48 C49 120.5(5) . . ?
C61 C48 C47 118.7(5) . . ?
C49 C48 C47 120.8(5) . . ?
C48 C49 C54 119.4(5) . . ?
C48 C49 C50 122.6(6) . . ?
C54 C49 C50 118.0(6) . . ?
C51 C50 C49 120.4(7) . . ?
C51 C50 H50 119.8 . . ?
C49 C50 H50 119.8 . . ?
C50 C51 C52 121.2(6) . . ?
C50 C51 H51 119.4 . . ?
C52 C51 H51 119.4 . . ?
C53 C52 C51 120.1(6) . . ?
C53 C52 H52 119.9 . . ?
C51 C52 H52 119.9 . . ?
C52 C53 C54 121.2(6) . . ?
C52 C53 H53 119.4 . . ?
C54 C53 H53 119.4 . . ?
C55 C54 C49 119.6(6) . . ?
C55 C54 C53 121.3(6) . . ?
C49 C54 C53 119.0(6) . . ?
C54 C55 C56 121.8(6) . . ?
C54 C55 H55 119.1 . . ?
C56 C55 H55 119.1 . . ?
C55 C56 C57 121.3(6) . . ?
C55 C56 C61 119.3(5) . . ?
C57 C56 C61 119.3(6) . . ?
C58 C57 C56 121.1(6) . . ?
C58 C57 H57 119.4 . . ?
C56 C57 H57 119.4 . . ?
C57 C58 C59 119.1(6) . . ?
C57 C58 H58 120.5 . . ?
C59 C58 H58 120.5 . . ?
C60 C59 C58 121.9(7) . . ?
C60 C59 H59 119.1 . . ?
C58 C59 H59 119.1 . . ?
C59 C60 C61 121.0(6) . . ?
C59 C60 H60 119.5 . . ?
C61 C60 H60 119.5 . . ?
C48 C61 C60 123.3(6) . . ?
C48 C61 C56 119.0(5) . . ?
C60 C61 C56 117.6(5) . . ?
N5 C62 C63 110.6(5) . . ?
N5 C62 H62A 109.5 . . ?
C63 C62 H62A 109.5 . . ?
N5 C62 H62B 109.5 . . ?
C63 C62 H62B 109.5 . . ?
H62A C62 H62B 108.1 . . ?
N7 C63 C64 122.2(6) . . ?
N7 C63 C62 116.5(5) . . ?
C64 C63 C62 121.1(6) . . ?
C65 C64 C63 118.7(7) . . ?
C65 C64 H64 120.6 . . ?
C63 C64 H64 120.6 . . ?
C64 C65 C66 120.1(6) . . ?
C64 C65 H65 120.0 . . ?
C66 C65 H65 120.0 . . ?
C67 C66 C65 117.7(7) . . ?
C67 C66 H66 121.2 . . ?
C65 C66 H66 121.2 . . ?
N7 C67 C66 123.0(7) . . ?
N7 C67 H67 118.5 . . ?
C66 C67 H67 118.5 . . ?
N5 C68 C69 109.5(5) . . ?
N5 C68 H68A 109.8 . . ?
C69 C68 H68A 109.8 . . ?
N5 C68 H68B 109.8 . . ?
C69 C68 H68B 109.8 . . ?
H68A C68 H68B 108.2 . . ?
N8 C69 C70 121.4(6) . . ?
N8 C69 C68 116.7(5) . . ?
C70 C69 C68 121.8(6) . . ?
C71 C70 C69 118.8(6) . . ?
C71 C70 H70 120.6 . . ?
C69 C70 H70 120.6 . . ?
C72 C71 C70 119.7(6) . . ?
C72 C71 H71 120.2 . . ?
C70 C71 H71 120.2 . . ?
C71 C72 C73 118.1(7) . . ?
C71 C72 H72 120.9 . . ?
C73 C72 H72 120.9 . . ?
N8 C73 C72 122.8(6) . . ?
N8 C73 H73 118.6 . . ?
C72 C73 H73 118.6 . . ?
O5 C74 O4 126.0(6) . . ?
O5 C74 C75 120.8(5) . . ?
O4 C74 C75 113.1(5) . . ?
O6 C75 C76 108.2(4) . . ?
O6 C75 C74 112.5(5) . . ?
C76 C75 C74 107.5(4) . . ?
O6 C75 H75 109.5 . . ?
C76 C75 H75 109.5 . . ?
C74 C75 H75 109.5 . . ?
C81 C76 C77 119.0(6) . . ?
C81 C76 C75 121.5(5) . . ?
C77 C76 C75 119.4(5) . . ?
C78 C77 C76 120.7(5) . . ?
C78 C77 H77 119.6 . . ?
C76 C77 H77 119.6 . . ?
C77 C78 C79 120.1(6) . . ?
C77 C78 H78 119.9 . . ?
C79 C78 H78 119.9 . . ?
C80 C79 C78 119.3(7) . . ?
C80 C79 H79 120.3 . . ?
C78 C79 H79 120.3 . . ?
C79 C80 C81 120.9(6) . . ?
C79 C80 H80 119.6 . . ?
C81 C80 H80 119.6 . . ?
C80 C81 C76 119.9(6) . . ?
C80 C81 H81 120.1 . . ?
C76 C81 H81 120.1 . . ?
O6 C82 H82A 109.5 . . ?
O6 C82 H82B 109.5 . . ?
H82A C82 H82B 109.5 . . ?
O6 C82 H82C 109.5 . . ?
H82A C82 H82C 109.5 . . ?
H82B C82 H82C 109.5 . . ?
O7 Cl1 O9 110.2(4) . . ?
O7 Cl1 O10 111.4(5) . . ?
O9 Cl1 O10 107.8(3) . . ?
O7 Cl1 O8 108.8(3) . . ?
O9 Cl1 O8 110.6(3) . . ?
O10 Cl1 O8 108.1(4) . . ?
O12 Cl2 O13 109.8(3) . . ?
O12 Cl2 O11 108.7(4) . . ?
O13 Cl2 O11 112.9(4) . . ?
O12 Cl2 O14 109.8(4) . . ?
O13 Cl2 O14 108.5(3) . . ?
O11 Cl2 O14 107.1(4) . . ?
O15 Cl3 O17 108.7(6) . . ?
O15 Cl3 O18 110.6(5) . . ?
O17 Cl3 O18 110.8(3) . . ?
O15 Cl3 O16 108.0(6) . . ?
O17 Cl3 O16 108.6(5) . . ?
O18 Cl3 O16 109.9(4) . . ?
C83 N9 C85 114.9(7) . . ?
C83 N9 C87 110.1(7) . . ?
C85 N9 C87 106.2(8) . . ?
C83 N9 H9N 114(4) . . ?
C85 N9 H9N 107(5) . . ?
C87 N9 H9N 103(4) . . ?
N9 C83 C84 113.5(8) . . ?
N9 C83 H83A 108.9 . . ?
C84 C83 H83A 108.9 . . ?
N9 C83 H83B 108.9 . . ?
C84 C83 H83B 108.9 . . ?
H83A C83 H83B 107.7 . . ?
C83 C84 H84A 109.5 . . ?
C83 C84 H84B 109.5 . . ?
H84A C84 H84B 109.5 . . ?
C83 C84 H84C 109.5 . . ?
H84A C84 H84C 109.5 . . ?
H84B C84 H84C 109.5 . . ?
C86 C85 N9 116.5(8) . . ?
C86 C85 H85A 108.2 . . ?
N9 C85 H85A 108.2 . . ?
C86 C85 H85B 108.2 . . ?
N9 C85 H85B 108.2 . . ?
H85A C85 H85B 107.3 . . ?
C85 C86 H86A 109.5 . . ?
C85 C86 H86B 109.5 . . ?
H86A C86 H86B 109.5 . . ?
C85 C86 H86C 109.5 . . ?
H86A C86 H86C 109.5 . . ?
H86B C86 H86C 109.5 . . ?
C87 C88 H88A 109.5 . . ?
C87 C88 H88B 109.5 . . ?
H88A C88 H88B 109.5 . . ?
C87 C88 H88C 109.5 . . ?
H88A C88 H88C 109.5 . . ?
H88B C88 H88C 109.5 . . ?
C88 C87 N9 112.3(9) . . ?
C88 C87 H87A 109.1 . . ?
N9 C87 H87A 109.1 . . ?
C88 C87 H87B 109.1 . . ?
N9 C87 H87B 109.1 . . ?
H87A C87 H87B 107.9 . . ?

loop_
_geom_bond_atom_site_label_1
_geom_bond_atom_site_label_2
_geom_bond_distance
_geom_bond_site_symmetry_2
_geom_bond_publ_flag
Zn1 O1 1.974(4) . ?
Zn1 N4 2.068(5) . ?
Zn1 N2 2.083(4) . ?
Zn1 N3 2.115(5) . ?
Zn1 N1 2.227(5) . ?
O1 C33 1.278(7) . ?
O2 C33 1.232(7) . ?
O3 C34 1.402(7) . ?
O3 C41 1.427(8) . ?
N1 C1 1.451(7) . ?
N1 C27 1.469(8) . ?
N1 C21 1.481(6) . ?
N2 C2 1.337(7) . ?
N2 C6 1.362(6) . ?
N3 C22 1.333(8) . ?
N3 C26 1.351(9) . ?
N4 C28 1.341(8) . ?
N4 C32 1.343(8) . ?
C1 C2 1.514(7) . ?
C1 H1A 0.9900 . ?
C1 H1B 0.9900 . ?
C2 C3 1.384(8) . ?
C3 C4 1.387(9) . ?
C3 H3 0.9500 . ?
C4 C5 1.384(9) . ?
C4 H4 0.9500 . ?
C5 C6 1.387(8) . ?
C5 H5 0.9500 . ?
C6 C7 1.482(8) . ?
C7 C8 1.396(8) . ?
C7 C20 1.421(7) . ?
C8 C13 1.422(8) . ?
C8 C9 1.433(8) . ?
C9 C10 1.344(10) . ?
C9 H9 0.9500 . ?
C10 C11 1.421(10) . ?
C10 H10 0.9500 . ?
C11 C12 1.349(9) . ?
C11 H11 0.9500 . ?
C12 C13 1.425(9) . ?
C12 H12 0.9500 . ?
C13 C14 1.406(8) . ?
C14 C15 1.385(8) . ?
C14 H14 0.9500 . ?
C15 C20 1.424(8) . ?
C15 C16 1.440(8) . ?
C16 C17 1.354(9) . ?
C16 H16 0.9500 . ?
C17 C18 1.403(9) . ?
C17 H17 0.9500 . ?
C18 C19 1.368(9) . ?
C18 H18 0.9500 . ?
C19 C20 1.427(8) . ?
C19 H19 0.9500 . ?
C21 C22 1.489(9) . ?
C21 H21A 0.9900 . ?
C21 H21B 0.9900 . ?
C22 C23 1.409(8) . ?
C23 C24 1.369(12) . ?
C23 H23 0.9500 . ?
C24 C25 1.377(13) . ?
C24 H24 0.9500 . ?
C25 C26 1.390(9) . ?
C25 H25 0.9500 . ?
C26 H26 0.9500 . ?
C27 C28 1.520(9) . ?
C27 H27A 0.9900 . ?
C27 H27B 0.9900 . ?
C28 C29 1.385(9) . ?
C29 C30 1.379(10) . ?
C29 H29 0.9500 . ?
C30 C31 1.395(11) . ?
C30 H30 0.9500 . ?
C31 C32 1.374(9) . ?
C31 H31 0.9500 . ?
C32 H32 0.9500 . ?
C33 C34 1.540(8) . ?
C34 C35 1.520(9) . ?
C34 H34 1.0000 . ?
C35 C36 1.375(8) . ?
C35 C40 1.390(9) . ?
C36 C37 1.401(10) . ?
C36 H36 0.9500 . ?
C37 C38 1.374(11) . ?
C37 H37 0.9500 . ?
C38 C39 1.381(10) . ?
C38 H38 0.9500 . ?
C39 C40 1.377(9) . ?
C39 H39 0.9500 . ?
C40 H40 0.9500 . ?
C41 H41A 0.9800 . ?
C41 H41B 0.9800 . ?
C41 H41C 0.9800 . ?
Zn2 O4 1.960(4) . ?
Zn2 N8 2.074(5) . ?
Zn2 N6 2.099(4) . ?
Zn2 N7 2.133(5) . ?
Zn2 N5 2.220(5) . ?
O4 C74 1.286(7) . ?
O5 C74 1.227(7) . ?
O6 C75 1.418(7) . ?
O6 C82 1.427(8) . ?
N5 C62 1.469(6) . ?
N5 C68 1.471(7) . ?
N5 C42 1.474(7) . ?
N6 C43 1.342(7) . ?
N6 C47 1.361(7) . ?
N7 C63 1.332(8) . ?
N7 C67 1.345(9) . ?
N8 C69 1.326(8) . ?
N8 C73 1.332(8) . ?
C42 C43 1.511(7) . ?
C42 H42A 0.9900 . ?
C42 H42B 0.9900 . ?
C43 C44 1.381(8) . ?
C44 C45 1.382(9) . ?
C44 H44 0.9500 . ?
C45 C46 1.367(10) . ?
C45 H45 0.9500 . ?
C46 C47 1.377(8) . ?
C46 H46 0.9500 . ?
C47 C48 1.485(8) . ?
C48 C61 1.405(8) . ?
C48 C49 1.413(8) . ?
C49 C54 1.422(9) . ?
C49 C50 1.433(8) . ?
C50 C51 1.357(9) . ?
C50 H50 0.9500 . ?
C51 C52 1.417(10) . ?
C51 H51 0.9500 . ?
C52 C53 1.335(9) . ?
C52 H52 0.9500 . ?
C53 C54 1.432(8) . ?
C53 H53 0.9500 . ?
C54 C55 1.380(9) . ?
C55 C56 1.393(9) . ?
C55 H55 0.9500 . ?
C56 C57 1.425(9) . ?
C56 C61 1.434(8) . ?
C57 C58 1.366(10) . ?
C57 H57 0.9500 . ?
C58 C59 1.414(10) . ?
C58 H58 0.9500 . ?
C59 C60 1.353(10) . ?
C59 H59 0.9500 . ?
C60 C61 1.426(9) . ?
C60 H60 0.9500 . ?
C62 C63 1.510(9) . ?
C62 H62A 0.9900 . ?
C62 H62B 0.9900 . ?
C63 C64 1.379(8) . ?
C64 C65 1.372(11) . ?
C64 H64 0.9500 . ?
C65 C66 1.379(12) . ?
C65 H65 0.9500 . ?
C66 C67 1.373(9) . ?
C66 H66 0.9500 . ?
C67 H67 0.9500 . ?
C68 C69 1.509(9) . ?
C68 H68A 0.9900 . ?
C68 H68B 0.9900 . ?
C69 C70 1.394(8) . ?
C70 C71 1.381(10) . ?
C70 H70 0.9500 . ?
C71 C72 1.368(11) . ?
C71 H71 0.9500 . ?
C72 C73 1.382(9) . ?
C72 H72 0.9500 . ?
C73 H73 0.9500 . ?
C74 C75 1.539(8) . ?
C75 C76 1.510(8) . ?
C75 H75 1.0000 . ?
C76 C81 1.387(8) . ?
C76 C77 1.391(9) . ?
C77 C78 1.379(10) . ?
C77 H77 0.9500 . ?
C78 C79 1.383(10) . ?
C78 H78 0.9500 . ?
C79 C80 1.381(11) . ?
C79 H79 0.9500 . ?
C80 C81 1.386(10) . ?
C80 H80 0.9500 . ?
C81 H81 0.9500 . ?
C82 H82A 0.9800 . ?
C82 H82B 0.9800 . ?
C82 H82C 0.9800 . ?
Cl1 O7 1.422(6) . ?
Cl1 O9 1.428(5) . ?
Cl1 O10 1.433(5) . ?
Cl1 O8 1.435(4) . ?
Cl2 O12 1.420(5) . ?
Cl2 O13 1.428(6) . ?
Cl2 O11 1.430(6) . ?
Cl2 O14 1.437(5) . ?
Cl3 O15 1.359(8) . ?
Cl3 O17 1.403(7) . ?
Cl3 O18 1.424(6) . ?
Cl3 O16 1.429(7) . ?
N9 C83 1.469(11) . ?
N9 C85 1.489(11) . ?
N9 C87 1.560(14) . ?
N9 H9N 0.90(4) . ?
C83 C84 1.500(14) . ?
C83 H83A 0.9900 . ?
C83 H83B 0.9900 . ?
C84 H84A 0.9800 . ?
C84 H84B 0.9800 . ?
C84 H84C 0.9800 . ?
C85 C86 1.460(13) . ?
C85 H85A 0.9900 . ?
C85 H85B 0.9900 . ?
C86 H86A 0.9800 . ?
C86 H86B 0.9800 . ?
C86 H86C 0.9800 . ?
C88 C87 1.478(16) . ?
C88 H88A 0.9800 . ?
C88 H88B 0.9800 . ?
C88 H88C 0.9800 . ?
C87 H87A 0.9900 . ?
C87 H87B 0.9900 . ?

loop_
_geom_hbond_atom_site_label_D
_geom_hbond_atom_site_label_H
_geom_hbond_atom_site_label_A
_geom_hbond_distance_DH
_geom_hbond_distance_HA
_geom_hbond_distance_DA
_geom_hbond_angle_DHA
_geom_hbond_site_symmetry_A
C21 H21B O16 0.99 2.61 3.340(8) 130.8 .
C27 H27A O7 0.99 2.47 3.457(8) 173.4 .
C27 H27A O8 0.99 2.64 3.280(7) 122.3 .
C27 H27B O3 0.99 2.63 3.447(8) 140.3 1_455
C31 H31 O12 0.95 2.60 3.463(9) 151.8 1_745
C62 H62A Cl3 0.99 2.96 3.773(6) 140.0 1_455
C62 H62A O17 0.99 2.41 3.365(9) 162.3 1_455
C68 H68B O6 0.99 2.60 3.482(8) 148.9 1_455
C68 H68B O18 0.99 2.64 3.439(8) 137.8 1_455
C72 H72 O8 0.95 2.53 3.449(9) 161.5 1_465
N9 H9N O2 0.90(4) 1.95(4) 2.826(7) 164(6) .
C83 H83B O5 0.99 2.57 3.436(11) 146.4 1_655
C85 H85A O5 0.99 2.52 3.377(10) 144.2 1_655
C86 H86A O2 0.98 2.52 3.278(8) 134.5 .
C86 H86B O17 0.98 2.59 3.461(12) 148.6 .

loop_
_geom_torsion_atom_site_label_1
_geom_torsion_atom_site_label_2
_geom_torsion_atom_site_label_3
_geom_torsion_atom_site_label_4
_geom_torsion
_geom_torsion_site_symmetry_1
_geom_torsion_site_symmetry_2
_geom_torsion_site_symmetry_3
_geom_torsion_site_symmetry_4
_geom_torsion_publ_flag
C27 N1 C1 C2 -80.6(6) . . . . ?
C21 N1 C1 C2 152.0(5) . . . . ?
Zn1 N1 C1 C2 36.1(5) . . . . ?
C6 N2 C2 C3 0.2(8) . . . . ?
Zn1 N2 C2 C3 -179.9(4) . . . . ?
C6 N2 C2 C1 -178.4(5) . . . . ?
Zn1 N2 C2 C1 1.5(6) . . . . ?
N1 C1 C2 N2 -27.5(7) . . . . ?
N1 C1 C2 C3 153.9(5) . . . . ?
N2 C2 C3 C4 -2.4(9) . . . . ?
C1 C2 C3 C4 176.1(6) . . . . ?
C2 C3 C4 C5 1.8(10) . . . . ?
C3 C4 C5 C6 0.8(10) . . . . ?
C2 N2 C6 C5 2.6(8) . . . . ?
Zn1 N2 C6 C5 -177.3(4) . . . . ?
C2 N2 C6 C7 -176.3(5) . . . . ?
Zn1 N2 C6 C7 3.8(7) . . . . ?
C4 C5 C6 N2 -3.1(9) . . . . ?
C4 C5 C6 C7 175.7(6) . . . . ?
N2 C6 C7 C8 -107.2(6) . . . . ?
C5 C6 C7 C8 73.9(7) . . . . ?
N2 C6 C7 C20 72.8(6) . . . . ?
C5 C6 C7 C20 -106.1(6) . . . . ?
C20 C7 C8 C13 -3.2(7) . . . . ?
C6 C7 C8 C13 176.8(4) . . . . ?
C20 C7 C8 C9 177.5(5) . . . . ?
C6 C7 C8 C9 -2.5(7) . . . . ?
C7 C8 C9 C10 179.7(5) . . . . ?
C13 C8 C9 C10 0.3(8) . . . . ?
C8 C9 C10 C11 -1.2(9) . . . . ?
C9 C10 C11 C12 0.9(9) . . . . ?
C10 C11 C12 C13 0.4(8) . . . . ?
C7 C8 C13 C14 1.4(7) . . . . ?
C9 C8 C13 C14 -179.2(4) . . . . ?
C7 C8 C13 C12 -178.5(4) . . . . ?
C9 C8 C13 C12 0.9(7) . . . . ?
C11 C12 C13 C14 178.8(5) . . . . ?
C11 C12 C13 C8 -1.2(8) . . . . ?
C8 C13 C14 C15 2.0(7) . . . . ?
C12 C13 C14 C15 -178.1(5) . . . . ?
C13 C14 C15 C20 -3.6(7) . . . . ?
C13 C14 C15 C16 174.8(5) . . . . ?
C14 C15 C16 C17 -177.9(5) . . . . ?
C20 C15 C16 C17 0.5(8) . . . . ?
C15 C16 C17 C18 -1.1(9) . . . . ?
C16 C17 C18 C19 0.8(9) . . . . ?
C17 C18 C19 C20 0.1(9) . . . . ?
C8 C7 C20 C15 1.6(7) . . . . ?
C6 C7 C20 C15 -178.4(4) . . . . ?
C8 C7 C20 C19 -175.2(5) . . . . ?
C6 C7 C20 C19 4.8(7) . . . . ?
C14 C15 C20 C7 1.8(7) . . . . ?
C16 C15 C20 C7 -176.6(4) . . . . ?
C14 C15 C20 C19 178.7(5) . . . . ?
C16 C15 C20 C19 0.3(7) . . . . ?
C18 C19 C20 C7 176.2(5) . . . . ?
C18 C19 C20 C15 -0.6(8) . . . . ?
C1 N1 C21 C22 -79.9(6) . . . . ?
C27 N1 C21 C22 152.0(5) . . . . ?
Zn1 N1 C21 C22 35.1(5) . . . . ?
C26 N3 C22 C23 -1.5(9) . . . . ?
Zn1 N3 C22 C23 165.9(5) . . . . ?
C26 N3 C22 C21 -179.2(6) . . . . ?
Zn1 N3 C22 C21 -11.7(7) . . . . ?
N1 C21 C22 N3 -17.4(8) . . . . ?
N1 C21 C22 C23 165.0(5) . . . . ?
N3 C22 C23 C24 1.7(10) . . . . ?
C21 C22 C23 C24 179.2(6) . . . . ?
C22 C23 C24 C25 -0.6(11) . . . . ?
C23 C24 C25 C26 -0.5(11) . . . . ?
C22 N3 C26 C25 0.4(10) . . . . ?
Zn1 N3 C26 C25 -165.8(5) . . . . ?
C24 C25 C26 N3 0.6(11) . . . . ?
C1 N1 C27 C28 149.0(4) . . . . ?
C21 N1 C27 C28 -83.6(6) . . . . ?
Zn1 N1 C27 C28 33.3(5) . . . . ?
C32 N4 C28 C29 1.7(7) . . . . ?
Zn1 N4 C28 C29 -172.7(4) . . . . ?
C32 N4 C28 C27 -175.1(4) . . . . ?
Zn1 N4 C28 C27 10.5(6) . . . . ?
N1 C27 C28 N4 -30.8(6) . . . . ?
N1 C27 C28 C29 152.5(5) . . . . ?
N4 C28 C29 C30 -0.6(8) . . . . ?
C27 C28 C29 C30 175.9(5) . . . . ?
C28 C29 C30 C31 -0.7(9) . . . . ?
C29 C30 C31 C32 0.8(9) . . . . ?
C28 N4 C32 C31 -1.6(8) . . . . ?
Zn1 N4 C32 C31 172.4(4) . . . . ?
C30 C31 C32 N4 0.3(9) . . . . ?
Zn1 O1 C33 O2 3.4(8) . . . . ?
Zn1 O1 C33 C34 -174.4(3) . . . . ?
C41 O3 C34 C35 -164.4(5) . . . . ?
C41 O3 C34 C33 76.0(6) . . . . ?
O2 C33 C34 O3 27.4(7) . . . . ?
O1 C33 C34 O3 -154.7(5) . . . . ?
O2 C33 C34 C35 -93.5(6) . . . . ?
O1 C33 C34 C35 84.4(5) . . . . ?
O3 C34 C35 C36 -24.1(8) . . . . ?
C33 C34 C35 C36 98.1(6) . . . . ?
O3 C34 C35 C40 157.4(5) . . . . ?
C33 C34 C35 C40 -80.4(6) . . . . ?
C40 C35 C36 C37 0.7(10) . . . . ?
C34 C35 C36 C37 -177.8(6) . . . . ?
C35 C36 C37 C38 -1.7(12) . . . . ?
C36 C37 C38 C39 1.0(13) . . . . ?
C37 C38 C39 C40 0.8(13) . . . . ?
C38 C39 C40 C35 -1.8(12) . . . . ?
C36 C35 C40 C39 1.0(10) . . . . ?
C34 C35 C40 C39 179.5(6) . . . . ?
C62 N5 C42 C43 152.8(5) . . . . ?
C68 N5 C42 C43 -79.1(6) . . . . ?
Zn2 N5 C42 C43 37.1(5) . . . . ?
C47 N6 C43 C44 -1.0(8) . . . . ?
Zn2 N6 C43 C44 179.0(4) . . . . ?
C47 N6 C43 C42 -178.3(5) . . . . ?
Zn2 N6 C43 C42 1.7(6) . . . . ?
N5 C42 C43 N6 -28.0(7) . . . . ?
N5 C42 C43 C44 154.7(5) . . . . ?
N6 C43 C44 C45 -1.5(9) . . . . ?
C42 C43 C44 C45 175.8(6) . . . . ?
C43 C44 C45 C46 1.4(10) . . . . ?
C44 C45 C46 C47 1.2(10) . . . . ?
C43 N6 C47 C46 3.5(8) . . . . ?
Zn2 N6 C47 C46 -176.5(4) . . . . ?
C43 N6 C47 C48 -174.8(5) . . . . ?
Zn2 N6 C47 C48 5.2(7) . . . . ?
C45 C46 C47 N6 -3.7(9) . . . . ?
C45 C46 C47 C48 174.5(6) . . . . ?
N6 C47 C48 C61 71.1(6) . . . . ?
C46 C47 C48 C61 -107.2(6) . . . . ?
N6 C47 C48 C49 -110.4(6) . . . . ?
C46 C47 C48 C49 71.3(7) . . . . ?
C61 C48 C49 C54 -4.2(7) . . . . ?
C47 C48 C49 C54 177.4(4) . . . . ?
C61 C48 C49 C50 176.1(5) . . . . ?
C47 C48 C49 C50 -2.4(7) . . . . ?
C48 C49 C50 C51 -178.0(5) . . . . ?
C54 C49 C50 C51 2.3(8) . . . . ?
C49 C50 C51 C52 -1.7(9) . . . . ?
C50 C51 C52 C53 0.4(9) . . . . ?
C51 C52 C53 C54 0.2(9) . . . . ?
C48 C49 C54 C55 0.6(7) . . . . ?
C50 C49 C54 C55 -179.7(5) . . . . ?
C48 C49 C54 C53 178.6(5) . . . . ?
C50 C49 C54 C53 -1.6(7) . . . . ?
C52 C53 C54 C55 178.4(5) . . . . ?
C52 C53 C54 C49 0.4(8) . . . . ?
C49 C54 C55 C56 3.2(8) . . . . ?
C53 C54 C55 C56 -174.8(5) . . . . ?
C54 C55 C56 C57 174.7(5) . . . . ?
C54 C55 C56 C61 -3.3(8) . . . . ?
C55 C56 C57 C58 -178.0(6) . . . . ?
C61 C56 C57 C58 -0.1(8) . . . . ?
C56 C57 C58 C59 0.3(9) . . . . ?
C57 C58 C59 C60 -1.0(10) . . . . ?
C58 C59 C60 C61 1.5(10) . . . . ?
C49 C48 C61 C60 -174.7(5) . . . . ?
C47 C48 C61 C60 3.8(7) . . . . ?
C49 C48 C61 C56 4.1(7) . . . . ?
C47 C48 C61 C56 -177.5(4) . . . . ?
C59 C60 C61 C48 177.6(5) . . . . ?
C59 C60 C61 C56 -1.2(8) . . . . ?
C55 C56 C61 C48 -0.4(7) . . . . ?
C57 C56 C61 C48 -178.3(5) . . . . ?
C55 C56 C61 C60 178.5(5) . . . . ?
C57 C56 C61 C60 0.5(7) . . . . ?
C68 N5 C62 C63 155.1(5) . . . . ?
C42 N5 C62 C63 -76.5(6) . . . . ?
Zn2 N5 C62 C63 38.8(5) . . . . ?
C67 N7 C63 C64 -1.0(9) . . . . ?
Zn2 N7 C63 C64 165.0(5) . . . . ?
C67 N7 C63 C62 -176.1(6) . . . . ?
Zn2 N7 C63 C62 -10.1(7) . . . . ?
N5 C62 C63 N7 -20.9(7) . . . . ?
N5 C62 C63 C64 164.0(5) . . . . ?
N7 C63 C64 C65 0.1(9) . . . . ?
C62 C63 C64 C65 174.9(6) . . . . ?
C63 C64 C65 C66 1.5(10) . . . . ?
C64 C65 C66 C67 -2.1(10) . . . . ?
C63 N7 C67 C66 0.4(10) . . . . ?
Zn2 N7 C67 C66 -164.1(5) . . . . ?
C65 C66 C67 N7 1.1(10) . . . . ?
C62 N5 C68 C69 -78.9(6) . . . . ?
C42 N5 C68 C69 152.9(4) . . . . ?
Zn2 N5 C68 C69 37.2(5) . . . . ?
C73 N8 C69 C70 1.2(8) . . . . ?
Zn2 N8 C69 C70 -172.2(4) . . . . ?
C73 N8 C69 C68 -176.5(5) . . . . ?
Zn2 N8 C69 C68 10.2(6) . . . . ?
N5 C68 C69 N8 -33.4(6) . . . . ?
N5 C68 C69 C70 149.0(5) . . . . ?
N8 C69 C70 C71 0.0(8) . . . . ?
C68 C69 C70 C71 177.5(5) . . . . ?
C69 C70 C71 C72 -0.9(9) . . . . ?
C70 C71 C72 C73 0.7(10) . . . . ?
C69 N8 C73 C72 -1.4(9) . . . . ?
Zn2 N8 C73 C72 171.5(5) . . . . ?
C71 C72 C73 N8 0.4(10) . . . . ?
Zn2 O4 C74 O5 2.6(8) . . . . ?
Zn2 O4 C74 C75 -175.9(3) . . . . ?
C82 O6 C75 C76 -170.1(5) . . . . ?
C82 O6 C75 C74 71.4(6) . . . . ?
O5 C74 C75 O6 23.4(7) . . . . ?
O4 C74 C75 O6 -158.0(5) . . . . ?
O5 C74 C75 C76 -95.6(6) . . . . ?
O4 C74 C75 C76 83.0(5) . . . . ?
O6 C75 C76 C81 -24.7(7) . . . . ?
C74 C75 C76 C81 97.0(6) . . . . ?
O6 C75 C76 C77 156.9(5) . . . . ?
C74 C75 C76 C77 -81.4(6) . . . . ?
C81 C76 C77 C78 -0.1(10) . . . . ?
C75 C76 C77 C78 178.4(6) . . . . ?
C76 C77 C78 C79 0.9(12) . . . . ?
C77 C78 C79 C80 -1.7(13) . . . . ?
C78 C79 C80 C81 1.7(14) . . . . ?
C79 C80 C81 C76 -0.9(13) . . . . ?
C77 C76 C81 C80 0.0(10) . . . . ?
C75 C76 C81 C80 -178.4(7) . . . . ?
C85 N9 C83 C84 -60.7(11) . . . . ?
C87 N9 C83 C84 179.5(9) . . . . ?
C83 N9 C85 C86 171.2(8) . . . . ?
C87 N9 C85 C86 -66.8(11) . . . . ?
C83 N9 C87 C88 -57.5(10) . . . . ?
C85 N9 C87 C88 177.5(8) . . . . ?
